data_9016767
loop_
_publ_author_name
'Nyfeler, D.'
'Armbruster, T.'
'Dixon, R.'
'Bermanec, V.'

_publ_section_title
;
 Nchwaningite, Mn2SiO3(OH)2.H2O, a new pyroxene-related chain silicate from the
 N'chwaning mine, Kalahari manganese field, South Africa
;
_journal_name_full 'American Mineralogist'
_journal_page_first 377
_journal_page_last 386
_journal_volume 80
_journal_year 1995
_chemical_compound_source 'N'chwaning mine, South Africa'
_chemical_formula_sum 'Al0.012 Ca0.008 Fe0.008 H4 Mg0.106 Mn1.85 O6 Si'
_chemical_name_mineral Nchwaningite
_space_group_IT_number 29
_space_group_name_Hall 'P 2c -2ac'
_space_group_name_H-M_alt 'P c a 21'
_symmetry_space_group_name_H-M 'P c a 21'
_cell_angle_alpha 90
_cell_angle_beta 90
_cell_angle_gamma 90
_cell_length_a 12.672
_cell_length_b 7.217
_cell_length_c 5.341
_cell_formula_units_Z 4
_cell_volume 488.455
_database_code_amcsd 0001731
_exptl_crystal_density_diffrn 3.174
_cod_data_source_file inputs/fixed/downloads/01/01753.cif
_cod_data_source_block 01753
_cod_original_formula_sum 'Mn1.85 Mg.106 Al.012 Fe.008 Ca.008 Si O6 H4'
_cod_database_code 9016767

loop_
_space_group_symop_operation_xyz
x,y,z
1/2+x,-y,z
1/2-x,y,1/2+z
-x,-y,1/2+z

loop_
_atom_site_aniso_label
_atom_site_aniso_U_11
_atom_site_aniso_U_22
_atom_site_aniso_U_33
_atom_site_aniso_U_12
_atom_site_aniso_U_13
_atom_site_aniso_U_23
Mn1 0.01110 0.01130 0.07700 0.00020 0.00030 0.00100
Mg1 0.01110 0.01130 0.07700 0.00020 0.00030 0.00100
Al1 0.01110 0.01130 0.07700 0.00020 0.00030 0.00100
Fe1 0.01110 0.01130 0.07700 0.00020 0.00030 0.00100
Ca1 0.01110 0.01130 0.07700 0.00020 0.00030 0.00100
Mn2 0.01080 0.01180 0.00840 0.00140 -0.00050 -0.00010
Mg2 0.01080 0.01180 0.00840 0.00140 -0.00050 -0.00010
Al2 0.01080 0.01180 0.00840 0.00140 -0.00050 -0.00010
Fe2 0.01080 0.01180 0.00840 0.00140 -0.00050 -0.00010
Ca2 0.01080 0.01180 0.00840 0.00140 -0.00050 -0.00010
Si 0.00890 0.00780 0.00780 0.00030 0.00010 -0.00020
O1 0.01310 0.00790 0.00900 0.00050 -0.00040 -0.00040
O-h2 0.01170 0.01190 0.01230 0.00030 -0.00060 0.00110
O-h3 0.01590 0.00800 0.01270 -0.00190 0.00060 -0.00050
O-h4 0.01710 0.01300 0.01300 0.00060 -0.00360 -0.00080
O5 0.01040 0.01160 0.01320 0.00130 -0.00090 0.00030
O6 0.01530 0.01060 0.00800 0.00130 -0.00210 -0.00160

loop_
_atom_site_label
_atom_site_fract_x
_atom_site_fract_y
_atom_site_fract_z
_atom_site_occupancy
_atom_site_U_iso_or_equiv
Mn1 0.18811 0.82325 0.00000 0.92500 ?
Mg1 0.18811 0.82325 0.00000 0.05300 ?
Al1 0.18811 0.82325 0.00000 0.00600 ?
Fe1 0.18811 0.82325 0.00000 0.00400 ?
Ca1 0.18811 0.82325 0.00000 0.00400 ?
Mn2 0.95789 0.16870 -0.02200 0.92500 ?
Mg2 0.95789 0.16870 -0.02200 0.05300 ?
Al2 0.95789 0.16870 -0.02200 0.00600 ?
Fe2 0.95789 0.16870 -0.02200 0.00400 ?
Ca2 0.95789 0.16870 -0.02200 0.00400 ?
Si 0.81410 -0.21390 0.18770 1.00000 ?
O1 0.81710 0.00970 0.17330 1.00000 ?
O-h2 0.92580 -0.01590 -0.32820 1.00000 ?
O-h3 0.67870 0.31780 0.34430 1.00000 ?
O-h4 0.94590 0.34180 0.33360 1.00000 ?
O5 0.92730 -0.30840 0.23100 1.00000 ?
O6 0.76770 -0.28470 -0.08890 1.00000 ?
H2 0.88100 -0.10900 0.75000 1.00000 0.02000
H3 0.68100 0.45200 0.35500 1.00000 0.02000
H4 0.93600 0.47200 0.29600 1.00000 0.02000
H41 0.99600 0.33800 0.47000 1.00000 0.02000

loop_
_cod_related_entry_id
_cod_related_entry_database
_cod_related_entry_code
1 AMCSD 0001731
